data_2001051
loop_
_publ_author_name
'Rosenfeld, S.'
'Cheer, C. J.'

_publ_section_title
;
 Structure of 2,8-dithia[9](9,10)anthracenophane
;
_journal_issue 2
_journal_name_full 'Acta Crystallographica Section C'
_journal_page_first 311
_journal_page_last 315
_journal_paper_doi 10.1107/S010827019100882X
_journal_volume 48
_journal_year 1992
_chemical_formula_sum 'C21 H22 S2'
_space_group_IT_number 14
_space_group_name_Hall '-P 2yn'
_space_group_name_H-M_alt 'P 1 21/n 1'
_symmetry_cell_setting monoclinic
_symmetry_space_group_name_H-M 'P 1 21/n 1'
_cell_angle_alpha 90
_cell_angle_beta 93.55(4)
_cell_angle_gamma 90
_cell_formula_units_Z 8
_cell_length_a 9.140(4)
_cell_length_b 25.926(15)
_cell_length_c 14.481(9)
_cell_volume 3425(3)
_diffrn_radiation_type Mo
_diffrn_radiation_wavelength 0.71069
_exptl_absorpt_coefficient_mu 0.261
_exptl_crystal_density_diffrn 1.312
_exptl_crystal_density_meas 1.29
_exptl_crystal_F_000 1440
_cod_data_source_file cr0299.cif
_cod_data_source_block cr0299a
_cod_original_cell_volume 3428.44
_cod_database_code 2001051

loop_
_space_group_symop_id
_space_group_symop_operation_xyz
1 x,y,z
2 -x+1/2,y+1/2,-z+1/2
3 -x,-y,-z
4 x+1/2,-y+1/2,z+1/2

loop_
_atom_site_label
_atom_site_fract_x
_atom_site_fract_y
_atom_site_fract_z
S1 .61313(8) .25711(3) .14021(5)
S2 .00046(8) .28269(3) .35035(5)
C1 .5782(3) .17891(9) .33464(18)
C2 .6035(3) .17849(10) .42710(19)
C3 .4853(3) .18252(10) .48470(19)
C4 .3458(3) .18760(9) .44790(16)
C5 -.0020(3) .19738(10) .17013(18)
C6 -.0286(3) .19393(11) .07807(19)
C7 .0886(3) .18748(10) .02010(19)
C8 .2295(3) .18423(10) .05697(17)
C9 .4086(3) .18520(9) .19461(16)
C10 .1699(3) .19713(9) .30957(16)
C11 .1434(3) .19335(9) .21376(16)
C12 .2632(3) .18683(9) .15476(16)
C13 .4332(3) .18325(8) .29109(16)
C14 .3126(3) .18878(8) .34998(15)
C15 .5360(3) .19160(10) .13398(17)
C16 .0470(3) .21418(10) .36871(17)
C17 .4516(3) .29796(10) .13521(17)
C18 .4002(3) .31250(10) .22986(17)
C19 .2549(3) .34172(11) .22439(17)
C20 .2091(3) .35889(10) .32008(18)
C21 .1721(3) .31496(10) .38476(16)
S1' -.08031(8) .00720(3) .85871(5)
S2' .53889(8) .03159(3) .65249(5)
C1' .3012(3) -.06621(10) .94309(16)
C2' .4411(3) -.06386(10) .98055(18)
C3' .5585(3) -.05772(11) .92355(18)
C4' .5337(3) -.05385(10) .83130(17)
C5' .1893(3) -.06080(10) .55165(18)
C6' .0497(4) -.06693(12) .5139(2)
C7' -.0673(4) -.07312(12) .5719(2)
C8' -.0441(3) -.07262(11) .6640(2)
C9' .1234(3) -.06518(9) .80431(17)
C10' .3635(3) -.05259(9) .69097(16)
C11' .2215(3) -.06073(9) .64965(16)
C12' .1001(3) -.06727(9) .70821(17)
C13' .2679(3) -.06352(9) .84535(16)
C14' .3888(3) -.05694(9) .78721(16)
C15' -.0056(3) -.05883(10) .86450(19)
C16' .4878(3) -.03609(11) .63292(17)
C17' .0829(3) .04725(11) .86457(18)
C18' .1375(3) .06171(10) .77055(17)
C19' .2830(3) .09022(11) .77780(19)
C20' .3318(3) .10863(11) .68225(19)
C21' .3704(3) .06511(11) .61676(17)
H1 .6702(3) .17588(9) .29159(18)
H2 .7142(3) .17507(10) .45717(19)
H3 .5059(3) .18156(10) .55893(19)
H4 .2574(3) .19084(9) .49373(16)
H5 -.0930(3) .20340(10) .21300(18)
H6 -.1398(3) .19610(11) .04839(19)
H7 .0667(3) .18509(10) -.05393(19)
H8 .3175(3) .17958(10) .01127(17)
H15A .6208(3) .16446(10) .15602(17)
H15B .4988(3) .18359(10) .06320(17)
H16A -.0490(3) .19107(10) .35110(17)
H16B .0812(3) .20839(10) .44069(17)
H17A .3637(3) .27775(10) .09734(17)
H17B .4765(3) .33298(10) .09897(17)
H18A .3870(3) .27761(10) .26924(17)
H18B .4827(3) .33653(10) .26480(17)
H19A .2658(3) .37549(11) .18169(17)
H19B .1707(3) .31689(11) .19331(17)
H20A .1135(3) .38323(10) .31004(18)
H20B .2981(3) .38082(10) .35307(18)
H21A .2595(3) .28689(10) .38553(16)
H21B .1642(3) .33048(10) .45348(16)
H1' .2124(3) -.07023(10) .98846(16)
H2' .4620(3) -.06674(10) 1.05460(18)
H3' .6694(3) -.05610(11) .95390(18)
H4' .6256(3) -.04824(10) .78901(17)
H5' .2777(3) -.05588(10) .50632(18)
H6' .0289(4) -.06701(12) .4396(2)
H7' -.1772(4) -.07835(12) .5416(2)
H8' -.1367(3) -.07637(11) .7064(2)
H15' -.0908(3) -.08554(10) .84135(19)
H15" .0302(3) -.06737(10) .93533(19)
H16' .5821(3) -.06006(11) .65041(17)
H16" .4538(3) -.04121(11) .56073(17)
H17' .1693(3) .02660(11) .90304(18)
H17" .0587(3) .08239(11) .90069(18)
H18' .0566(3) .08611(10) .73488(17)
H18" .1506(3) .02682(10) .73117(17)
H19' .2724(3) .12351(11) .82173(19)
H19" .3659(3) .06473(11) .80839(19)
H20' .4272(3) .13289(11) .69399(19)
H20" .2435(3) .13084(11) .64903(19)
H21' .2818(3) .03749(11) .61339(17)
H21" .3821(3) .08135(11) .54893(17)
H18" .1506(3) .02682(10) .73117(17)
H19' .2724(3) .12351(11) .82173(19)
H19" .3659(3) .06473(11) .80839(19)
H20' .4272(3) .13289(11) .69399(19)
H20" .2435(3) .13084(11) .64903(19)
H21' .2818(3) .03749(11) .61339(17)
H21" .3821(3) .08135(11) .54893(17)
